data_2225378
loop_
_publ_author_name
'Hemamalini, Madhukar'
'Fun, Hoong-Kun'

_publ_section_title
;
 2-Amino-5-methylpyridinium nicotinate
;
_journal_coeditor_code SJ2728
_journal_issue 3
_journal_name_full 'Acta Crystallographica Section E'
_journal_page_first o662
_journal_paper_doi 10.1107/S1600536810005970
_journal_volume 66
_journal_year 2010
_chemical_formula_iupac 'C6 H9 N2 +, C6 H4 N O2 -'
_chemical_formula_moiety 'C6 H9 N2 +, C6 H4 N O2 -'
_chemical_formula_sum 'C12 H13 N3 O2'
_chemical_formula_weight 231.25
_chemical_name_systematic
;
2-Amino-5-methylpyridinium nicotinate
;
_space_group_IT_number 14
_symmetry_cell_setting monoclinic
_symmetry_space_group_name_Hall '-P 2ybc'
_symmetry_space_group_name_H-M 'P 1 21/c 1'
_atom_sites_solution_hydrogens geom
_atom_sites_solution_primary direct
_atom_sites_solution_secondary difmap
_audit_creation_method SHELXL-97
_cell_angle_alpha 90.00
_cell_angle_beta 110.113(2)
_cell_angle_gamma 90.00
_cell_formula_units_Z 4
_cell_length_a 9.4877(3)
_cell_length_b 11.1403(3)
_cell_length_c 11.7611(3)
_cell_measurement_reflns_used 4062
_cell_measurement_temperature 296
_cell_measurement_theta_max 26.69
_cell_measurement_theta_min 2.60
_cell_volume 1167.29(6)
_computing_cell_refinement 'SAINT (Bruker, 2009)'
_computing_data_collection 'APEX2 (Bruker, 2009)'
_computing_data_reduction 'SAINT (Bruker, 2009)'
_computing_molecular_graphics 'SHELXTL (Sheldrick, 2008)'
_computing_publication_material 'SHELXTL (Sheldrick, 2008) and PLATON (Spek, 2009)'
_computing_structure_refinement 'SHELXTL (Sheldrick, 2008)'
_computing_structure_solution 'SHELXTL (Sheldrick, 2008)'
_diffrn_ambient_temperature 296
_diffrn_measured_fraction_theta_full 0.992
_diffrn_measured_fraction_theta_max 0.992
_diffrn_measurement_device_type
;
Bruker SMART APEXII CCD area-detector diffractometer
;
_diffrn_measurement_method '\f and \w scans'
_diffrn_radiation_monochromator graphite
_diffrn_radiation_source 'fine-focus sealed tube'
_diffrn_radiation_type MoK\a
_diffrn_radiation_wavelength 0.71073
_diffrn_reflns_av_R_equivalents 0.0257
_diffrn_reflns_av_sigmaI/netI 0.0320
_diffrn_reflns_limit_h_max 13
_diffrn_reflns_limit_h_min -13
_diffrn_reflns_limit_k_max 16
_diffrn_reflns_limit_k_min -15
_diffrn_reflns_limit_l_max 17
_diffrn_reflns_limit_l_min -17
_diffrn_reflns_number 14482
_diffrn_reflns_theta_full 31.56
_diffrn_reflns_theta_max 31.56
_diffrn_reflns_theta_min 2.29
_diffrn_standards_number 0
_exptl_absorpt_coefficient_mu 0.092
_exptl_absorpt_correction_T_max 0.9902
_exptl_absorpt_correction_T_min 0.9443
_exptl_absorpt_correction_type multi-scan
_exptl_absorpt_process_details '(SADABS; Bruker, 2009)'
_exptl_crystal_colour colourless
_exptl_crystal_density_diffrn 1.316
_exptl_crystal_density_method 'not measured'
_exptl_crystal_description needle
_exptl_crystal_F_000 488
_exptl_crystal_size_max 0.63
_exptl_crystal_size_mid 0.11
_exptl_crystal_size_min 0.11
_refine_diff_density_max 0.199
_refine_diff_density_min -0.197
_refine_ls_extinction_method none
_refine_ls_goodness_of_fit_ref 1.053
_refine_ls_hydrogen_treatment mixed
_refine_ls_matrix_type full
_refine_ls_number_parameters 195
_refine_ls_number_reflns 3870
_refine_ls_number_restraints 0
_refine_ls_restrained_S_all 1.053
_refine_ls_R_factor_all 0.0970
_refine_ls_R_factor_gt 0.0504
_refine_ls_shift/su_max 0.000
_refine_ls_shift/su_mean <0.001
_refine_ls_structure_factor_coef Fsqd
_refine_ls_weighting_details 'calc w=1/[\s^2^(Fo^2^)+(0.0668P)^2^+0.0299P] where P=(Fo^2^+2Fc^2^)/3'
_refine_ls_weighting_scheme calc
_refine_ls_wR_factor_gt 0.1220
_refine_ls_wR_factor_ref 0.1435
_reflns_number_gt 2240
_reflns_number_total 3870
_reflns_threshold_expression I>2\s(I)
_cod_data_source_file sj2728.cif
_cod_data_source_block I
_cod_depositor_comments
;
The following automatic conversions were performed:
'_symmetry_cell_setting' value 'Monoclinic' changed to 'monoclinic'
according to '/home/saulius/struct/CIF-dictionaries/cif_core.dic'
dictionary named 'cif_core.dic' version 2.4.1 from 2010-06-29.

Automatic conversion script
Id: cif_fix_enum 1527 2010-12-29 10:47:43Z saulius 

The following automatic conversions were performed:

'_symmetry_cell_setting' value 'Monoclinic' changed to 'monoclinic'
according to /home/saulius/struct/CIF-dictionaries/cif_core.dic
dictionary named 'cif_core.dic' version 2.4.1 from 2010-06-29.

Automatic conversion script
Id: cif_fix_values 1715 2011-07-08 13:25:40Z adriana 
;
_cod_original_sg_symbol_H-M 'P 21/c'
_cod_database_code 2225378
_cod_database_fobs_code 2225378

loop_
_symmetry_equiv_pos_as_xyz
'x, y, z'
'-x, y+1/2, -z+1/2'
'-x, -y, -z'
'x, -y-1/2, z-1/2'

loop_
_atom_site_type_symbol
_atom_site_label
_atom_site_fract_x
_atom_site_fract_y
_atom_site_fract_z
_atom_site_U_iso_or_equiv
_atom_site_adp_type
_atom_site_calc_flag
_atom_site_refinement_flags
_atom_site_occupancy
_atom_site_disorder_assembly
_atom_site_disorder_group
N N1 0.02188(12) 0.19316(10) 0.05859(9) 0.0442(3) Uani d . 1 . .
N N2 -0.10328(14) 0.22434(12) 0.19337(12) 0.0585(3) Uani d . 1 . .
C C1 -0.00012(14) 0.16474(11) 0.16305(10) 0.0442(3) Uani d . 1 . .
C C2 0.08966(14) 0.07300(12) 0.23423(12) 0.0491(3) Uani d . 1 . .
C C3 0.19225(14) 0.01646(12) 0.19651(12) 0.0503(3) Uani d . 1 . .
C C4 0.21339(13) 0.04715(12) 0.08710(11) 0.0478(3) Uani d . 1 . .
C C5 0.12592(14) 0.13727(12) 0.02171(11) 0.0459(3) Uani d . 1 . .
C C6 0.33142(17) -0.01226(17) 0.04856(14) 0.0688(4) Uani d . 1 . .
H H6A 0.3313 0.0225 -0.0262 0.103 Uiso calc R 1 . .
H H6B 0.3105 -0.0966 0.0373 0.103 Uiso calc R 1 . .
H H6C 0.4280 -0.0007 0.1098 0.103 Uiso calc R 1 . .
O O1 0.72673(12) 0.39748(10) 1.02919(8) 0.0659(3) Uani d . 1 . .
O O2 0.86277(12) 0.36701(9) 0.91118(8) 0.0617(3) Uani d . 1 . .
N N3 0.68920(14) 0.67197(11) 0.70931(11) 0.0599(3) Uani d . 1 . .
C C7 0.58423(16) 0.73306(14) 0.73619(15) 0.0627(4) Uani d . 1 . .
C C8 0.53402(17) 0.70341(14) 0.82858(16) 0.0661(4) Uani d . 1 . .
C C9 0.59378(16) 0.60379(13) 0.89864(14) 0.0559(4) Uani d . 1 . .
C C10 0.70147(13) 0.53689(11) 0.87228(11) 0.0434(3) Uani d . 1 . .
C C11 0.74469(15) 0.57565(12) 0.77763(12) 0.0514(3) Uani d . 1 . .
C C12 0.76845(14) 0.42525(11) 0.94349(11) 0.0462(3) Uani d . 1 . .
H H2A 0.0757(14) 0.0528(11) 0.3103(13) 0.053(4) Uiso d . 1 . .
H H3A 0.2576(15) -0.0480(13) 0.2476(13) 0.059(4) Uiso d . 1 . .
H H5A 0.1359(14) 0.1651(11) -0.0511(12) 0.047(3) Uiso d . 1 . .
H H7A 0.5424(18) 0.8056(15) 0.6832(15) 0.076(5) Uiso d . 1 . .
H H8A 0.458(2) 0.7512(15) 0.8436(15) 0.082(5) Uiso d . 1 . .
H H9A 0.5651(16) 0.5825(13) 0.9650(15) 0.069(5) Uiso d . 1 . .
H H11A 0.8211(16) 0.5323(13) 0.7567(12) 0.061(4) Uiso d . 1 . .
H H1N1 -0.0397(17) 0.2561(14) 0.0051(14) 0.069(4) Uiso d . 1 . .
H H1N2 -0.1231(16) 0.1988(13) 0.2573(15) 0.065(4) Uiso d . 1 . .
H H2N2 -0.159(2) 0.2841(16) 0.1413(16) 0.081(5) Uiso d . 1 . .

loop_
_atom_site_aniso_label
_atom_site_aniso_U_11
_atom_site_aniso_U_22
_atom_site_aniso_U_33
_atom_site_aniso_U_12
_atom_site_aniso_U_13
_atom_site_aniso_U_23
N1 0.0485(5) 0.0474(6) 0.0391(5) 0.0001(5) 0.0180(4) 0.0027(5)
N2 0.0715(8) 0.0654(8) 0.0503(6) 0.0121(6) 0.0358(6) 0.0098(6)
C1 0.0494(6) 0.0474(7) 0.0389(6) -0.0066(5) 0.0191(5) -0.0013(5)
C2 0.0515(7) 0.0553(8) 0.0425(6) -0.0048(6) 0.0186(5) 0.0082(6)
C3 0.0462(7) 0.0532(8) 0.0502(7) -0.0018(6) 0.0150(6) 0.0085(6)
C4 0.0437(6) 0.0549(8) 0.0461(7) -0.0036(6) 0.0171(5) -0.0009(6)
C5 0.0468(7) 0.0558(8) 0.0380(6) -0.0039(6) 0.0183(5) 0.0002(6)
C6 0.0611(8) 0.0880(11) 0.0618(9) 0.0186(8) 0.0268(7) 0.0076(8)
O1 0.0818(7) 0.0743(7) 0.0557(6) 0.0160(5) 0.0417(5) 0.0135(5)
O2 0.0788(6) 0.0671(6) 0.0499(5) 0.0249(5) 0.0358(5) 0.0115(4)
N3 0.0668(7) 0.0543(7) 0.0576(7) 0.0011(6) 0.0199(6) 0.0071(6)
C7 0.0590(8) 0.0479(8) 0.0726(10) -0.0014(7) 0.0117(7) 0.0052(7)
C8 0.0556(8) 0.0504(8) 0.0954(12) 0.0041(7) 0.0299(8) -0.0050(8)
C9 0.0571(8) 0.0506(8) 0.0680(9) -0.0019(6) 0.0318(7) -0.0043(7)
C10 0.0427(6) 0.0455(7) 0.0425(6) -0.0028(5) 0.0154(5) -0.0048(5)
C11 0.0545(7) 0.0530(8) 0.0495(7) 0.0018(6) 0.0214(6) 0.0005(6)
C12 0.0519(7) 0.0514(8) 0.0376(6) 0.0001(6) 0.0185(5) -0.0050(5)

loop_
_atom_type_symbol
_atom_type_description
_atom_type_scat_dispersion_real
_atom_type_scat_dispersion_imag
_atom_type_scat_source
C C 0.0033 0.0016 'International Tables Vol C Tables 4.2.6.8 and 6.1.1.4'
H H 0.0000 0.0000 'International Tables Vol C Tables 4.2.6.8 and 6.1.1.4'
N N 0.0061 0.0033 'International Tables Vol C Tables 4.2.6.8 and 6.1.1.4'
O O 0.0106 0.0060 'International Tables Vol C Tables 4.2.6.8 and 6.1.1.4'

loop_
_geom_angle_atom_site_label_1
_geom_angle_atom_site_label_2
_geom_angle_atom_site_label_3
_geom_angle_site_symmetry_1
_geom_angle_site_symmetry_3
_geom_angle
_geom_angle_publ_flag
C1 N1 C5 . . 122.61(11) ?
C1 N1 H1N1 . . 120.1(8) ?
C5 N1 H1N1 . . 117.3(8) ?
C1 N2 H1N2 . . 117.4(10) ?
C1 N2 H2N2 . . 119.0(10) ?
H1N2 N2 H2N2 . . 123.2(14) ?
N2 C1 N1 . . 118.99(12) ?
N2 C1 C2 . . 123.65(11) ?
N1 C1 C2 . . 117.35(11) ?
C3 C2 C1 . . 119.90(12) ?
C3 C2 H2A . . 122.2(7) ?
C1 C2 H2A . . 117.9(7) ?
C2 C3 C4 . . 121.95(13) ?
C2 C3 H3A . . 120.2(8) ?
C4 C3 H3A . . 117.9(8) ?
C5 C4 C3 . . 116.37(12) ?
C5 C4 C6 . . 121.94(12) ?
C3 C4 C6 . . 121.61(12) ?
N1 C5 C4 . . 121.81(12) ?
N1 C5 H5A . . 116.7(8) ?
C4 C5 H5A . . 121.5(8) ?
C4 C6 H6A . . 109.5 ?
C4 C6 H6B . . 109.5 ?
H6A C6 H6B . . 109.5 ?
C4 C6 H6C . . 109.5 ?
H6A C6 H6C . . 109.5 ?
H6B C6 H6C . . 109.5 ?
C7 N3 C11 . . 116.12(13) ?
N3 C7 C8 . . 123.94(14) ?
N3 C7 H7A . . 115.3(9) ?
C8 C7 H7A . . 120.7(9) ?
C7 C8 C9 . . 118.93(14) ?
C7 C8 H8A . . 120.1(10) ?
C9 C8 H8A . . 120.9(10) ?
C8 C9 C10 . . 118.82(14) ?
C8 C9 H9A . . 121.4(9) ?
C10 C9 H9A . . 119.8(9) ?
C11 C10 C9 . . 117.33(13) ?
C11 C10 C12 . . 121.26(11) ?
C9 C10 C12 . . 121.41(12) ?
N3 C11 C10 . . 124.84(13) ?
N3 C11 H11A . . 114.9(8) ?
C10 C11 H11A . . 120.2(8) ?
O1 C12 O2 . . 124.88(12) ?
O1 C12 C10 . . 117.64(11) ?
O2 C12 C10 . . 117.48(10) ?

loop_
_geom_bond_atom_site_label_1
_geom_bond_atom_site_label_2
_geom_bond_site_symmetry_2
_geom_bond_distance
_geom_bond_publ_flag
N1 C1 . 1.3526(14) ?
N1 C5 . 1.3582(16) ?
N1 H1N1 . 0.988(16) ?
N2 C1 . 1.3289(17) ?
N2 H1N2 . 0.883(16) ?
N2 H2N2 . 0.936(19) ?
C1 C2 . 1.4073(18) ?
C2 C3 . 1.3558(18) ?
C2 H2A . 0.974(14) ?
C3 C4 . 1.4108(18) ?
C3 H3A . 1.002(14) ?
C4 C5 . 1.3598(18) ?
C4 C6 . 1.4989(19) ?
C5 H5A . 0.946(13) ?
C6 H6A . 0.9600 ?
C6 H6B . 0.9600 ?
C6 H6C . 0.9600 ?
O1 C12 . 1.2420(14) ?
O2 C12 . 1.2650(15) ?
N3 C7 . 1.331(2) ?
N3 C11 . 1.3354(17) ?
C7 C8 . 1.368(2) ?
C7 H7A . 1.015(17) ?
C8 C9 . 1.382(2) ?
C8 H8A . 0.964(18) ?
C9 C10 . 1.3832(18) ?
C9 H9A . 0.941(16) ?
C10 C11 . 1.3812(17) ?
C10 C12 . 1.5121(18) ?
C11 H11A . 0.970(15) ?

loop_
_geom_hbond_atom_site_label_D
_geom_hbond_atom_site_label_H
_geom_hbond_atom_site_label_A
_geom_hbond_site_symmetry_A
_geom_hbond_distance_DH
_geom_hbond_distance_HA
_geom_hbond_distance_DA
_geom_hbond_angle_DHA
_geom_hbond_publ_flag
N1 H1N1 O2 1_454 0.988(16) 1.703(16) 2.6899(15) 176.8(16) yes
N2 H1N2 O2 4_465 0.883(16) 1.999(16) 2.8756(17) 171.7(15) yes
N2 H2N2 O1 1_454 0.936(18) 1.878(18) 2.8122(17) 176.6(17) yes

loop_
_geom_torsion_atom_site_label_1
_geom_torsion_atom_site_label_2
_geom_torsion_atom_site_label_3
_geom_torsion_atom_site_label_4
_geom_torsion_site_symmetry_1
_geom_torsion_site_symmetry_2
_geom_torsion_site_symmetry_3
_geom_torsion_site_symmetry_4
_geom_torsion
_geom_torsion_publ_flag
C5 N1 C1 N2 . . . . 179.41(11) ?
C5 N1 C1 C2 . . . . -0.22(18) ?
N2 C1 C2 C3 . . . . 179.87(12) ?
N1 C1 C2 C3 . . . . -0.52(18) ?
C1 C2 C3 C4 . . . . 0.4(2) ?
C2 C3 C4 C5 . . . . 0.46(19) ?
C2 C3 C4 C6 . . . . 177.42(13) ?
C1 N1 C5 C4 . . . . 1.14(19) ?
C3 C4 C5 N1 . . . . -1.21(18) ?
C6 C4 C5 N1 . . . . -178.16(12) ?
C11 N3 C7 C8 . . . . 0.9(2) ?
N3 C7 C8 C9 . . . . -0.5(2) ?
C7 C8 C9 C10 . . . . -0.5(2) ?
C8 C9 C10 C11 . . . . 1.1(2) ?
C8 C9 C10 C12 . . . . -178.48(12) ?
C7 N3 C11 C10 . . . . -0.3(2) ?
C9 C10 C11 N3 . . . . -0.7(2) ?
C12 C10 C11 N3 . . . . 178.87(12) ?
C11 C10 C12 O1 . . . . 178.34(12) ?
C9 C10 C12 O1 . . . . -2.15(19) ?
C11 C10 C12 O2 . . . . -1.73(19) ?
C9 C10 C12 O2 . . . . 177.79(12) ?

loop_
_cod_related_entry_id
_cod_related_entry_database
_cod_related_entry_code
1 ChemSpider 30656036
